data_9001864
loop_
_publ_author_name
'Cruciani, G.'
'Artioli, G.'
'Gualtieri, A.'
'Stahl, K.'
'Hanson, J. C.'

_publ_section_title
;
 Dehydration dynamics of stilbite using synchrotron X-ray powder diffraction
 Sample: at T = 416 K
;
_journal_name_full 'American Mineralogist'
_journal_page_first 729
_journal_page_last 739
_journal_volume 82
_journal_year 1997
_chemical_formula_sum 'Al2.16 Ca0.62 H9.26 Na0.72 O24.11 Si6.84'
_chemical_name_mineral Stilbite-Ca
_space_group_crystal_system monoclinic
_space_group_IT_number 12
_space_group_name_Hall '-C 2y (x-1/2*z,y,1/2*z)'
_space_group_name_H-M_alt 'C 1 2/m 1 (a,b,a+2*c)'
_symmetry_space_group_name_H-M 'F 1 2/m 1'
_cell_angle_alpha 90
_cell_angle_beta 90.227
_cell_angle_gamma 90
_cell_formula_units_Z 8
_cell_length_a 13.6520
_cell_length_b 18.1575
_cell_length_c 17.790
_cell_volume 4409.861
_database_code_amcsd 0001920
_diffrn_ambient_temperature 416
_exptl_crystal_density_diffrn 2.069
_cod_depositor_comments
;
 Updating space group information.

 2018-06-13,
 Antanas Vaitkus
;
_cod_original_sg_symbol_H-M 'F 1 2/m 1'
_cod_original_formula_sum '(Si6.84 Al2.16) Ca.62 Na.72 O24.11 H9.26'
_cod_database_code 9001864

loop_
_space_group_symop_id
_space_group_symop_operation_xyz
1 x,y,z
2 x,1/2+y,1/2+z
3 1/2+x,y,1/2+z
4 1/2+x,1/2+y,z
5 x,-y,z
6 x,1/2-y,1/2+z
7 1/2+x,-y,1/2+z
8 1/2+x,1/2-y,z
9 -x,y,-z
10 -x,1/2+y,1/2-z
11 1/2-x,y,1/2-z
12 1/2-x,1/2+y,-z
13 -x,-y,-z
14 -x,1/2-y,1/2-z
15 1/2-x,-y,1/2-z
16 1/2-x,1/2-y,-z

loop_
_atom_site_label
_atom_site_fract_x
_atom_site_fract_y
_atom_site_fract_z
_atom_site_occupancy
_atom_site_U_iso_or_equiv
_atom_site_type_symbol
_atom_site_attached_hydrogens
Si1 0.35920 0.30340 0.12650 0.76000 0.02300 Si 0
Al1 0.35920 0.30340 0.12650 0.24000 0.02300 Al 0
Si2 0.13660 0.31320 0.12800 0.76000 0.02300 Si 0
Al2 0.13660 0.31320 0.12800 0.24000 0.02300 Al 0
Si3 -0.05090 0.08990 0.24270 0.76000 0.02300 Si 0
Al3 -0.05090 0.08990 0.24270 0.24000 0.02300 Al 0
Si4 -0.13580 0.31570 0.25050 0.76000 0.02300 Si 0
Al4 -0.13580 0.31570 0.25050 0.24000 0.02300 Al 0
Si5 0.00000 0.24470 0.00000 0.76000 0.02300 Si 0
Al5 0.00000 0.24470 0.00000 0.24000 0.02300 Al 0
Ca 0.24400 0.00000 0.03870 0.62000 0.09400 Ca 0
Na 0.33400 0.12200 0.08300 0.36000 0.09400 Na 0
O1 0.41910 0.30420 0.04660 1.00000 0.04000 O 0
O2 0.05570 0.29670 0.06250 1.00000 0.04000 O 0
O3 -0.12060 0.27470 0.16930 1.00000 0.04000 O 0
O4 -0.11650 0.11930 0.17110 1.00000 0.04000 O 0
O5 0.12060 0.23800 0.17610 1.00000 0.04000 O 0
O6 0.10190 0.38070 0.18180 1.00000 0.04000 O 0
O7 0.24900 0.32560 0.09550 1.00000 0.04000 O 0
O8 0.06930 0.10920 0.24620 1.00000 0.04000 O 0
O9 -0.06440 0.00000 0.24940 1.00000 0.04000 O 0
O10 -0.25000 0.34870 0.25000 1.00000 0.04000 O 0
Wat1 0.11000 0.07400 0.07800 0.36000 0.12000 O 2
Wat2 0.25000 0.13900 0.05900 0.64000 0.12000 O 2
Wat3 0.19400 0.00000 0.19800 0.88000 0.12000 O 2
Wat4 0.41700 0.00000 0.07200 0.97000 0.12000 O 2
Wat5 0.38300 0.50000 0.08200 0.58000 0.12000 O 2
Wat6 0.11000 0.50000 0.05100 0.98000 0.12000 O 2
Wat8 0.21400 0.00000 -0.10000 0.70000 0.12000 O 2

loop_
_cod_changelog_entry_id
_cod_changelog_entry_author
_cod_changelog_entry_date
_cod_changelog_entry_text
1
;cod-tools version 3.8.0
Id: cif_guess_AMCSD_atom_types 9581 2023-05-17 12:35:41Z saulius
;
2023-05-18T11:36:50+03:00
;Derived atom types and hydrogen counts
from atom names that follow the AMCSD naming convention
(Wat == water, O-H == hydroxyl).
;

loop_
_cod_related_entry_id
_cod_related_entry_database
_cod_related_entry_code
1 AMCSD 0001920
